data_1523926
loop_
_publ_author_name
'Johansson, A.'
'Ljung, H.'
'Westman, S.'

_publ_section_title
;
 X-ray and neutron diffraction studies on Ni-Zn and Fe-Zn
;
_journal_name_full 'Acta Chemica Scandinavica (1-27,1973-42,1988)'
_journal_page_first 2743
_journal_page_last 2753
_journal_volume 22
_journal_year 1968
_chemical_formula_sum 'Ni2 Zn11'
_space_group_IT_number 217
_symmetry_space_group_name_Hall 'I -4 2 3'
_symmetry_space_group_name_H-M 'I -4 3 m'
_cell_angle_alpha 90
_cell_angle_beta 90
_cell_angle_gamma 90
_cell_formula_units_Z 4
_cell_length_a 8.9206
_cell_length_b 8.9206
_cell_length_c 8.9206
_cell_volume 709.876
_citation_journal_id_ASTM ACSAA4
_cod_data_source_file Johansson_ACSAA4_1968_1585.cif
_cod_data_source_block Ni2Zn11
_cod_original_cell_volume 709.8755
_cod_database_code 1523926

loop_
_symmetry_equiv_pos_as_xyz
x,y,z
y,-x,-z
-x,-y,z
-y,x,-z
x,-y,-z
-y,-x,z
-x,y,-z
y,x,z
z,x,y
x,-z,-y
-z,-x,y
-x,z,-y
z,-x,-y
-x,-z,y
-z,x,-y
x,z,y
y,z,x
y,-z,-x
-z,-y,x
-y,z,-x
z,y,x
-y,-z,x
-z,y,-x
z,-y,-x
x+1/2,y+1/2,z+1/2
y+1/2,-x+1/2,-z+1/2
-x+1/2,-y+1/2,z+1/2
-y+1/2,x+1/2,-z+1/2
x+1/2,-y+1/2,-z+1/2
-y+1/2,-x+1/2,z+1/2
-x+1/2,y+1/2,-z+1/2
y+1/2,x+1/2,z+1/2
z+1/2,x+1/2,y+1/2
x+1/2,-z+1/2,-y+1/2
-z+1/2,-x+1/2,y+1/2
-x+1/2,z+1/2,-y+1/2
z+1/2,-x+1/2,-y+1/2
-x+1/2,-z+1/2,y+1/2
-z+1/2,x+1/2,-y+1/2
x+1/2,z+1/2,y+1/2
y+1/2,z+1/2,x+1/2
y+1/2,-z+1/2,-x+1/2
-z+1/2,-y+1/2,x+1/2
-y+1/2,z+1/2,-x+1/2
z+1/2,y+1/2,x+1/2
-y+1/2,-z+1/2,x+1/2
-z+1/2,y+1/2,-x+1/2
z+1/2,-y+1/2,-x+1/2

loop_
_atom_site_label
_atom_site_type_symbol
_atom_site_fract_x
_atom_site_fract_y
_atom_site_fract_z
_atom_site_occupancy
_atom_site_U_iso_or_equiv
Zn3 Zn 0.3069 0.3069 0.0437 1 0.0
Zn2 Zn 0.356 0 0 1 0.0
Zn1 Zn 0.1052 0.1052 0.1052 1 0.0
Ni1 Ni 0.8299 0.8299 0.8299 1 0.0
